data_2210268
loop_
_publ_author_name
'Ge, Wen-Zhong'
'Ng, Seik Weng'

_publ_section_title
;
 1,4-Bis(benzylamino)benzene
;
_journal_coeditor_code HG2087
_journal_issue 9
_journal_name_full 'Acta Crystallographica Section E'
_journal_page_first o3784
_journal_page_last o3785
_journal_paper_doi 10.1107/S1600536806030819
_journal_volume 62
_journal_year 2006
_chemical_formula_iupac 'C20 H20 N2'
_chemical_formula_moiety 'C20 H20 N2'
_chemical_formula_sum 'C20 H20 N2'
_chemical_formula_weight 288.38
_chemical_name_systematic
;
1,4-bis(benzylamino)benzene
;
_space_group_IT_number 14
_symmetry_cell_setting monoclinic
_symmetry_space_group_name_Hall '-P 2ybc'
_symmetry_space_group_name_H-M 'P 1 21/c 1'
_atom_sites_solution_hydrogens difmap
_atom_sites_solution_primary direct
_atom_sites_solution_secondary difmap
_audit_creation_method SHELXL-97
_cell_angle_alpha 90.00
_cell_angle_beta 93.470(10)
_cell_angle_gamma 90.00
_cell_formula_units_Z 2
_cell_length_a 11.9120(10)
_cell_length_b 5.5402(8)
_cell_length_c 11.8950(10)
_cell_measurement_reflns_used 1867
_cell_measurement_temperature 295(2)
_cell_measurement_theta_max 26.3
_cell_measurement_theta_min 3.4
_cell_volume 783.57(15)
_computing_cell_refinement 'SAINT (Bruker, 2004)'
_computing_data_collection 'SMART (Bruker, 2004)'
_computing_data_reduction SAINT
_computing_molecular_graphics 'ORTEPII (Johnson, 1976)'
_computing_publication_material SHELXL97
_computing_structure_refinement 'SHELXL97 (Sheldrick, 1997)'
_computing_structure_solution 'SHELXS97 (Sheldrick, 1997)'
_diffrn_ambient_temperature 295(2)
_diffrn_measured_fraction_theta_full 1.00
_diffrn_measured_fraction_theta_max 1.00
_diffrn_measurement_device_type 'Bruker APEX-II area-detector'
_diffrn_measurement_method '\f and \w'
_diffrn_radiation_monochromator graphite
_diffrn_radiation_source 'fine-focus sealed tube'
_diffrn_radiation_type MoK\a
_diffrn_radiation_wavelength 0.71073
_diffrn_reflns_av_R_equivalents 0.020
_diffrn_reflns_av_sigmaI/netI 0.018
_diffrn_reflns_limit_h_max 15
_diffrn_reflns_limit_h_min -15
_diffrn_reflns_limit_k_max 7
_diffrn_reflns_limit_k_min -7
_diffrn_reflns_limit_l_max 15
_diffrn_reflns_limit_l_min -15
_diffrn_reflns_number 6428
_diffrn_reflns_theta_full 27.5
_diffrn_reflns_theta_max 27.5
_diffrn_reflns_theta_min 3.4
_diffrn_standards_decay_% 0
_diffrn_standards_interval_count 0
_diffrn_standards_interval_time 0
_diffrn_standards_number 0
_exptl_absorpt_coefficient_mu 0.072
_exptl_absorpt_correction_type none
_exptl_crystal_colour colorless
_exptl_crystal_density_diffrn 1.222
_exptl_crystal_density_method 'not measured'
_exptl_crystal_description plate
_exptl_crystal_F_000 308
_exptl_crystal_size_max 0.44
_exptl_crystal_size_mid 0.34
_exptl_crystal_size_min 0.14
_refine_diff_density_max 0.12
_refine_diff_density_min -0.15
_refine_ls_extinction_method none
_refine_ls_goodness_of_fit_ref 1.05
_refine_ls_hydrogen_treatment refall
_refine_ls_matrix_type full
_refine_ls_number_parameters 140
_refine_ls_number_reflns 1800
_refine_ls_number_restraints 10
_refine_ls_restrained_S_all 1.05
_refine_ls_R_factor_all 0.052
_refine_ls_R_factor_gt 0.039
_refine_ls_shift/su_max 0.001
_refine_ls_shift/su_mean 0.001
_refine_ls_structure_factor_coef Fsqd
_refine_ls_weighting_details 'calc w=1/[\s^2^(Fo^2^)+(0.0508P)^2^+0.0816P] where P=(Fo^2^+2Fc^2^)/3'
_refine_ls_weighting_scheme calc
_refine_ls_wR_factor_gt 0.097
_refine_ls_wR_factor_ref 0.105
_reflns_number_gt 1420
_reflns_number_total 1800
_reflns_threshold_expression I>2\s(I)
_cod_data_source_file hg2087.cif
_cod_data_source_block I
_cod_depositor_comments
;
The following automatic conversions were performed:
'_symmetry_cell_setting' value 'Monoclinic' changed to 'monoclinic'
according to '/home/saulius/struct/CIF-dictionaries/cif_core.dic'
dictionary named 'cif_core.dic' version 2.4.1 from 2010-06-29.

Automatic conversion script
Id: cif_fix_enum 1527 2010-12-29 10:47:43Z saulius 

The following automatic conversions were performed:

'_symmetry_cell_setting' value 'Monoclinic' changed to 'monoclinic'
according to /home/saulius/struct/CIF-dictionaries/cif_core.dic
dictionary named 'cif_core.dic' version 2.4.1 from 2010-06-29.

Automatic conversion script
Id: cif_fix_values 1715 2011-07-08 13:25:40Z adriana 
;
_cod_original_cell_volume 783.5(2)
_cod_original_sg_symbol_H-M 'P 21/c'
_cod_database_code 2210268
_cod_database_fobs_code 2210268

loop_
_symmetry_equiv_pos_as_xyz
'x, y, z'
'-x, y+1/2, -z+1/2'
'-x, -y, -z'
'x, -y-1/2, z-1/2'

loop_
_atom_site_type_symbol
_atom_site_label
_atom_site_fract_x
_atom_site_fract_y
_atom_site_fract_z
_atom_site_U_iso_or_equiv
_atom_site_adp_type
_atom_site_calc_flag
_atom_site_refinement_flags
_atom_site_occupancy
N N1 0.55920(10) 0.7203(2) 0.70940(10) 0.0474(3) Uani d D 1
C C1 0.41500(10) 0.5994(2) 0.43060(10) 0.0430(3) Uani d D 1
C C2 0.44900(10) 0.7087(2) 0.53160(10) 0.0423(3) Uani d D 1
C C3 0.53400(10) 0.6133(2) 0.60310(10) 0.0386(3) Uani d . 1
C C4 0.67160(10) 0.7110(2) 0.76440(10) 0.0486(3) Uani d D 1
C C5 0.75730(10) 0.8780(2) 0.71720(10) 0.0451(3) Uani d . 1
C C6 0.80990(10) 1.0548(3) 0.78380(10) 0.0595(4) Uani d D 1
C C7 0.88600(10) 1.2128(3) 0.7406(2) 0.0747(5) Uani d D 1
C C8 0.91020(10) 1.1992(3) 0.6296(2) 0.0740(5) Uani d D 1
C C9 0.85960(10) 1.0248(3) 0.56190(10) 0.0678(4) Uani d D 1
C C10 0.78470(10) 0.8640(3) 0.60520(10) 0.0567(3) Uani d D 1
H H1n 0.5300(10) 0.864(2) 0.7150(10) 0.057(4) Uiso d D 1
H H1 0.3550(10) 0.672(2) 0.3840(10) 0.054(3) Uiso d D 1
H H2 0.4130(10) 0.852(2) 0.5530(10) 0.052(3) Uiso d D 1
H H4a 0.6620(10) 0.754(2) 0.8420(10) 0.061(4) Uiso d D 1
H H4b 0.6970(10) 0.546(2) 0.7610(10) 0.059(4) Uiso d D 1
H H6 0.7920(10) 1.066(3) 0.8620(10) 0.075(5) Uiso d D 1
H H7 0.922(2) 1.332(3) 0.7880(10) 0.099(6) Uiso d D 1
H H8 0.9620(10) 1.310(3) 0.5990(10) 0.089(5) Uiso d D 1
H H9 0.8750(10) 1.012(3) 0.4850(10) 0.088(5) Uiso d D 1
H H10 0.7500(10) 0.739(2) 0.5590(10) 0.067(4) Uiso d D 1

loop_
_atom_site_aniso_label
_atom_site_aniso_U_11
_atom_site_aniso_U_22
_atom_site_aniso_U_33
_atom_site_aniso_U_12
_atom_site_aniso_U_13
_atom_site_aniso_U_23
N1 0.0510(10) 0.0490(10) 0.0430(10) 0.0010(10) 0.0060(10) -0.0110(10)
C1 0.0460(10) 0.0400(10) 0.0430(10) 0.0050(10) 0.0030(10) 0.0010(10)
C2 0.0490(10) 0.0330(10) 0.0460(10) 0.0040(10) 0.0110(10) -0.0030(10)
C3 0.0430(10) 0.0370(10) 0.0370(10) -0.0050(10) 0.0100(10) -0.0020(10)
C4 0.0600(10) 0.0490(10) 0.0360(10) -0.0010(10) 0.0000(10) -0.0010(10)
C5 0.0430(10) 0.0450(10) 0.0470(10) 0.0060(10) -0.0020(10) -0.0010(10)
C6 0.0570(10) 0.0590(10) 0.0620(10) -0.0020(10) 0.0010(10) -0.0130(10)
C7 0.0620(10) 0.0630(10) 0.0990(10) -0.0110(10) 0.0050(10) -0.0180(10)
C8 0.0530(10) 0.0630(10) 0.1080(10) -0.0060(10) 0.0160(10) 0.0070(10)
C9 0.0560(10) 0.0820(10) 0.0670(10) -0.0010(10) 0.0140(10) 0.0100(10)
C10 0.0540(10) 0.0660(10) 0.0510(10) -0.0050(10) 0.0040(10) -0.0030(10)

loop_
_atom_type_symbol
_atom_type_description
_atom_type_scat_dispersion_real
_atom_type_scat_dispersion_imag
_atom_type_scat_source
C C 0.0033 0.0016 'International Tables Vol C Tables 4.2.6.8 and 6.1.1.4'
H H 0.0000 0.0000 'International Tables Vol C Tables 4.2.6.8 and 6.1.1.4'
N N 0.0061 0.0033 'International Tables Vol C Tables 4.2.6.8 and 6.1.1.4'

loop_
_geom_angle_atom_site_label_1
_geom_angle_atom_site_label_2
_geom_angle_atom_site_label_3
_geom_angle_site_symmetry_1
_geom_angle_site_symmetry_3
_geom_angle
_geom_angle_publ_flag
C3 N1 C4 . . 121.90(10) no
C2 C1 C3 . 3_666 120.60(10) no
C1 C2 C3 . . 122.00(10) no
C2 C3 C1 . 3_666 117.40(10) no
C2 C3 N1 . . 119.80(10) no
C1 C3 N1 3_666 . 122.60(10) no
N1 C4 C5 . . 115.80(10) no
C6 C5 C10 . . 117.50(10) no
C6 C5 C4 . . 120.90(10) no
C10 C5 C4 . . 121.60(10) no
C7 C6 C5 . . 121.30(10) no
C8 C7 C6 . . 120.3(2) no
C7 C8 C9 . . 119.5(2) no
C8 C9 C10 . . 120.3(2) no
C9 C10 C5 . . 121.00(10) no
C3 N1 H1n . . 112.5(9) no
C4 N1 H1n . . 111.2(9) no
C2 C1 H1 . . 119.0(10) no
C3 C1 H1 3_666 . 120.0(10) no
C1 C2 H2 . . 119.0(10) no
C3 C2 H2 . . 119.0(10) no
N1 C4 H4a . . 105.0(10) no
C5 C4 H4a . . 109.0(10) no
N1 C4 H4b . . 108.0(10) no
C5 C4 H4b . . 110.0(10) no
H4a C4 H4b . . 109.0(10) no
C7 C6 H6 . . 120.0(10) no
C5 C6 H6 . . 118.0(10) no
C8 C7 H7 . . 120.0(10) no
C6 C7 H7 . . 120.0(10) no
C7 C8 H8 . . 121.0(10) no
C9 C8 H8 . . 120.0(10) no
C8 C9 H9 . . 121.0(10) no
C10 C9 H9 . . 119.0(10) no
C9 C10 H10 . . 121.0(10) no
C5 C10 H10 . . 118.0(10) no

loop_
_geom_bond_atom_site_label_1
_geom_bond_atom_site_label_2
_geom_bond_site_symmetry_2
_geom_bond_distance
_geom_bond_publ_flag
N1 C3 . 1.4120(10) no
N1 C4 . 1.455(2) no
C1 C2 . 1.383(2) no
C1 C3 3_666 1.396(2) no
C2 C3 . 1.387(2) no
C3 C1 3_666 1.396(2) no
C4 C5 . 1.511(2) no
C5 C6 . 1.386(2) no
C5 C10 . 1.393(2) no
C6 C7 . 1.382(2) no
C7 C8 . 1.370(2) no
C8 C9 . 1.374(2) no
C9 C10 . 1.382(2) no
C1 H1 . 0.960(10) no
N1 H1n . 0.870(10) no
C2 H2 . 0.950(10) no
C4 H4a . 0.960(10) no
C4 H4b . 0.960(10) no
C6 H6 . 0.970(10) no
C7 H7 . 0.950(10) no
C8 H8 . 0.960(10) no
C9 H9 . 0.950(10) no
C10 H10 . 0.960(10) no

loop_
_geom_hbond_atom_site_label_D
_geom_hbond_atom_site_label_H
_geom_hbond_atom_site_label_A
_geom_hbond_site_symmetry_A
_geom_hbond_distance_DH
_geom_hbond_distance_HA
_geom_hbond_distance_DA
_geom_hbond_angle_DHA
_geom_hbond_publ_flag
N1 H1n N1 2_656 0.870(10) 2.440(10) 3.2810(10) 162.0(10) no

loop_
_geom_torsion_atom_site_label_1
_geom_torsion_atom_site_label_2
_geom_torsion_atom_site_label_3
_geom_torsion_atom_site_label_4
_geom_torsion_site_symmetry_1
_geom_torsion_site_symmetry_4
_geom_torsion
_geom_torsion_publ_flag
C3 C1 C2 C3 3_666 . 0.0(2) no
C1 C2 C3 C1 . 3_666 0.0(2) no
C1 C2 C3 N1 . . -174.70(10) no
C4 N1 C3 C2 . . -151.00(10) no
C4 N1 C3 C1 . 3_666 34.5(2) no
C3 N1 C4 C5 . . 75.4(2) no
N1 C4 C5 C6 . . 119.50(10) no
N1 C4 C5 C10 . . -59.1(2) no
C10 C5 C6 C7 . . 0.6(2) no
C4 C5 C6 C7 . . -178.10(10) no
C5 C6 C7 C8 . . 0.7(2) no
C6 C7 C8 C9 . . -1.0(3) no
C7 C8 C9 C10 . . 0.0(2) no
C8 C9 C10 C5 . . 1.3(2) no
C6 C5 C10 C9 . . -1.6(2) no
C4 C5 C10 C9 . . 177.10(10) no
